data_7062351
loop_
_publ_author_name
'Rana, Love Karan'
'Kaur, Prabhjyot'
'Bavandsavadkouhi, Alborz'
'Selopal, Gurpreet Singh'
'Duong, Adam'

_publ_section_title
;
 Isostructural coordination polymers of the tethering naphthalene anchored
 bis(2-methylpyridinecarboxamide) ligand: single crystal, XPS, EDS and
 theoretical studies
;
_journal_issue 11
_journal_name_full 'New Journal of Chemistry'
_journal_page_first 5477
_journal_page_last 5487
_journal_paper_doi 10.1039/D3NJ00038A
_journal_volume 47
_journal_year 2023
_chemical_formula_moiety 'C24 H20 N4 O2'
_chemical_formula_sum 'C24 H20 N4 O2'
_chemical_formula_weight 396.44
_chemical_name_systematic L2
_space_group_crystal_system triclinic
_space_group_IT_number 2
_space_group_name_Hall '-P 1'
_space_group_name_H-M_alt 'P -1'
_atom_sites_solution_hydrogens geom
_atom_sites_solution_primary dual
_audit_creation_date 2023-01-19
_audit_creation_method
;
Olex2 1.3-alpha
(compiled 2020.11.12 svn.r5f609507 for OlexSys, GUI svn.r6408)
;
_audit_update_record
;
2023-01-25 deposited with the CCDC.	2023-02-01 downloaded from the CCDC.
;
_cell_angle_alpha 103.639(10)
_cell_angle_beta 98.532(9)
_cell_angle_gamma 113.079(9)
_cell_formula_units_Z 2
_cell_length_a 9.7788(9)
_cell_length_b 10.0719(10)
_cell_length_c 11.6525(15)
_cell_measurement_reflns_used 1895
_cell_measurement_temperature 150.15
_cell_measurement_theta_max 30.1480
_cell_measurement_theta_min 3.7200
_cell_volume 988.1(2)
_computing_cell_refinement
;
CrysAlisPro, Agilent Technologies,
Version 1.171.37.35 (release 13-08-2014 CrysAlis171 .NET)
(compiled Aug 13 2014,18:06:01)
;
_computing_data_collection
;
CrysAlisPro, Agilent Technologies,
Version 1.171.37.35 (release 13-08-2014 CrysAlis171 .NET)
(compiled Aug 13 2014,18:06:01)
;
_computing_data_reduction
;
CrysAlisPro, Agilent Technologies,
Version 1.171.37.35 (release 13-08-2014 CrysAlis171 .NET)
(compiled Aug 13 2014,18:06:01)
;
_computing_molecular_graphics 'Olex2 1.3-alpha (Dolomanov et al., 2009)'
_computing_publication_material 'Olex2 1.3-alpha (Dolomanov et al., 2009)'
_computing_structure_refinement 'SHELXL 2018/3 (Sheldrick, 2015)'
_computing_structure_solution 'SHELXT 2018/2 (Sheldrick, 2018)'
_diffrn_ambient_temperature 150.15
_diffrn_detector 'CCD plate'
_diffrn_detector_area_resol_mean 16.0309
_diffrn_detector_type Eos
_diffrn_measured_fraction_theta_full 0.997
_diffrn_measured_fraction_theta_max 0.997
_diffrn_measurement_details
;
#__ type_ start__ end____ width___ exp.time_
  1 omega   52.00   88.00   1.0000   25.0000
omega____ theta____ kappa____ phi______ frames
    -       25.3597   57.0000  -90.0000 36

#__ type_ start__ end____ width___ exp.time_
  2 omega  -18.00   43.00   1.0000   25.0000
omega____ theta____ kappa____ phi______ frames
    -       25.3597  -99.0000   90.0000 61

#__ type_ start__ end____ width___ exp.time_
  3 omega   33.00   72.00   1.0000   25.0000
omega____ theta____ kappa____ phi______ frames
    -       25.3597   57.0000   30.0000 39

#__ type_ start__ end____ width___ exp.time_
  4 omega   28.00   67.00   1.0000   25.0000
omega____ theta____ kappa____ phi______ frames
    -       25.3597  -99.0000 -120.0000 39

#__ type_ start__ end____ width___ exp.time_
  5 omega   -1.00   67.00   1.0000   25.0000
omega____ theta____ kappa____ phi______ frames
    -       25.3597  -99.0000  -30.0000 68

#__ type_ start__ end____ width___ exp.time_
  6 omega   26.00   62.00   1.0000   25.0000
omega____ theta____ kappa____ phi______ frames
    -       25.3597  -99.0000  120.0000 36

#__ type_ start__ end____ width___ exp.time_
  7 omega   50.00   78.00   1.0000   25.0000
omega____ theta____ kappa____ phi______ frames
    -       25.3597 -118.0000   69.0000 28

#__ type_ start__ end____ width___ exp.time_
  8 omega    9.00   97.00   1.0000   25.0000
omega____ theta____ kappa____ phi______ frames
    -       25.3597   37.0000 -120.0000 88

#__ type_ start__ end____ width___ exp.time_
  9 omega  -47.00   24.00   1.0000   25.0000
omega____ theta____ kappa____ phi______ frames
    -       25.3597  -19.0000   90.0000 71
;
_diffrn_measurement_device 'four-circle diffractometer'
_diffrn_measurement_device_type 'SuperNova, Dual, Cu at zero, Eos'
_diffrn_measurement_method '\w scans'
_diffrn_orient_matrix_UB_11 0.0642905000
_diffrn_orient_matrix_UB_12 0.0253731000
_diffrn_orient_matrix_UB_13 -0.0244364000
_diffrn_orient_matrix_UB_21 0.0506875000
_diffrn_orient_matrix_UB_22 0.0266091000
_diffrn_orient_matrix_UB_23 0.0593954000
_diffrn_orient_matrix_UB_31 0.0005243000
_diffrn_orient_matrix_UB_32 -0.0720492000
_diffrn_orient_matrix_UB_33 -0.0102629000
_diffrn_radiation_monochromator mirror
_diffrn_radiation_probe x-ray
_diffrn_radiation_type 'Mo K\a'
_diffrn_radiation_wavelength 0.71073
_diffrn_reflns_av_R_equivalents 0.0547
_diffrn_reflns_av_unetI/netI 0.0656
_diffrn_reflns_Laue_measured_fraction_full 0.997
_diffrn_reflns_Laue_measured_fraction_max 0.997
_diffrn_reflns_limit_h_max 11
_diffrn_reflns_limit_h_min -11
_diffrn_reflns_limit_k_max 11
_diffrn_reflns_limit_k_min -11
_diffrn_reflns_limit_l_max 13
_diffrn_reflns_limit_l_min -12
_diffrn_reflns_number 7397
_diffrn_reflns_point_group_measured_fraction_full 0.997
_diffrn_reflns_point_group_measured_fraction_max 0.997
_diffrn_reflns_theta_full 25.000
_diffrn_reflns_theta_max 25.000
_diffrn_reflns_theta_min 3.162
_diffrn_source 'SuperNova (Mo) X-ray Source'
_exptl_absorpt_coefficient_mu 0.087
_exptl_absorpt_correction_T_max 1.00000
_exptl_absorpt_correction_T_min 0.40937
_exptl_absorpt_correction_type multi-scan
_exptl_absorpt_process_details
;
CrysAlisPro, Agilent Technologies,
Version 1.171.37.35 (release 13-08-2014 CrysAlis171 .NET)
(compiled Aug 13 2014,18:06:01)
Empirical absorption correction using spherical harmonics,
 implemented in SCALE3 ABSPACK scaling algorithm.
;
_exptl_crystal_colour 'clear light colourless'
_exptl_crystal_colour_lustre clear
_exptl_crystal_colour_modifier light
_exptl_crystal_colour_primary colourless
_exptl_crystal_density_diffrn 1.332
_exptl_crystal_description needles
_exptl_crystal_F_000 416
_exptl_crystal_preparation 'slow evaporation'
_exptl_crystal_recrystallization_method 'In methanol'
_exptl_crystal_size_max 0.23
_exptl_crystal_size_mid 0.19
_exptl_crystal_size_min 0.11
_refine_diff_density_max 0.467
_refine_diff_density_min -0.405
_refine_diff_density_rms 0.142
_refine_ls_extinction_method none
_refine_ls_goodness_of_fit_ref 1.064
_refine_ls_hydrogen_treatment constr
_refine_ls_matrix_type full
_refine_ls_number_parameters 271
_refine_ls_number_reflns 3465
_refine_ls_number_restraints 0
_refine_ls_restrained_S_all 1.064
_refine_ls_R_factor_all 0.1365
_refine_ls_R_factor_gt 0.0911
_refine_ls_shift/su_max 0.000
_refine_ls_shift/su_mean 0.000
_refine_ls_structure_factor_coef Fsqd
_refine_ls_weighting_details 'w=1/[\s^2^(Fo^2^)+(0.1755P)^2^+0.4870P] where P=(Fo^2^+2Fc^2^)/3'
_refine_ls_weighting_scheme calc
_refine_ls_wR_factor_gt 0.3047
_refine_ls_wR_factor_ref 0.3399
_reflns_Friedel_coverage 0.000
_reflns_number_gt 1885
_reflns_number_total 3465
_reflns_threshold_expression 'I > 2\s(I)'
_cod_data_source_file d3nj00038a2.cif
_cod_data_source_block gndu024
_cod_depositor_comments 'Adding full bibliography for 7062349--7062352.cif.'
_cod_database_code 7062351
_shelx_shelxl_version_number 2018/3
_shelx_space_group_comment
;
The symmetry employed for this shelxl refinement is uniquely defined
by the following loop, which should always be used as a source of
symmetry information in preference to the above space-group names.
They are only intended as comments.
;
_shelx_estimated_absorpt_t_max 0.990
_shelx_estimated_absorpt_t_min 0.980
_reflns_odcompleteness_completeness 99.78
_reflns_odcompleteness_iscentric 1
_reflns_odcompleteness_theta 30.44
_olex2_refinement_description
;
1. Fixed Uiso
 At 1.2 times of:
  All C(H) groups, All C(H,H) groups, All N(H) groups
2.a Secondary CH2 refined with riding coordinates:
 C19(H19A,H19B), C12(H12A,H12B)
2.b Aromatic/amide H refined with riding coordinates:
 N1(H1), N3(H3), C3(H3A), C8(H8), C4(H4), C6(H6), C9(H9), C1(H1A), C21(H21),
 C17(H17), C22(H22), C23(H23), C16(H16), C24(H24), C14(H14), C15(H15)
;
_olex2_submission_special_instructions 'No special instructions were received'

loop_
_space_group_symop_operation_xyz
'x, y, z'
'-x, -y, -z'

loop_
_atom_site_label
_atom_site_type_symbol
_atom_site_fract_x
_atom_site_fract_y
_atom_site_fract_z
_atom_site_U_iso_or_equiv
_atom_site_adp_type
_atom_site_occupancy
_atom_site_site_symmetry_order
_atom_site_calc_flag
_atom_site_refinement_flags_posn
_atom_site_refinement_flags_adp
_atom_site_refinement_flags_occupancy
_atom_site_disorder_assembly
_atom_site_disorder_group
O2 O -0.0061(3) 0.7038(3) 0.3387(3) 0.0545(8) Uani 1 1 d . . . . .
O1 O 1.0062(3) 0.7999(3) 0.6702(3) 0.0514(8) Uani 1 1 d . . . . .
N1 N 1.0312(4) 1.0340(3) 0.6800(3) 0.0434(8) Uani 1 1 d . . . . .
H1 H 0.985182 1.088037 0.659816 0.052 Uiso 1 1 calc R U . . .
N3 N -0.0290(4) 0.4678(3) 0.3189(3) 0.0428(8) Uani 1 1 d . . . . .
H3 H 0.017853 0.412440 0.334024 0.051 Uiso 1 1 calc R U . . .
C11 C 0.9489(4) 0.8825(4) 0.6474(3) 0.0384(9) Uani 1 1 d . . . . .
C18 C 0.0522(4) 0.6197(4) 0.3563(3) 0.0378(9) Uani 1 1 d . . . . .
C7 C 0.2187(4) 0.6837(4) 0.4234(3) 0.0364(9) Uani 1 1 d . . . . .
C5 C 0.4680(4) 0.6807(4) 0.4533(3) 0.0352(8) Uani 1 1 d . . . . .
C3 C 0.7155(4) 0.6761(4) 0.4857(3) 0.0404(9) Uani 1 1 d . . . . .
H3A H 0.777373 0.626047 0.465247 0.049 Uiso 1 1 calc R U . . .
C10 C 0.5330(4) 0.8222(4) 0.5507(3) 0.0371(9) Uani 1 1 d . . . . .
C2 C 0.7823(4) 0.8181(4) 0.5809(3) 0.0375(9) Uani 1 1 d . . . . .
C8 C 0.2847(4) 0.8264(4) 0.5183(3) 0.0401(9) Uani 1 1 d . . . . .
H8 H 0.222783 0.876616 0.538100 0.048 Uiso 1 1 calc R U . . .
C4 C 0.5636(4) 0.6103(4) 0.4230(3) 0.0419(9) Uani 1 1 d . . . . .
H4 H 0.521535 0.516214 0.358206 0.050 Uiso 1 1 calc R U . . .
C6 C 0.3087(4) 0.6130(4) 0.3918(3) 0.0385(9) Uani 1 1 d . . . . .
H6 H 0.263899 0.517733 0.328050 0.046 Uiso 1 1 calc R U . . .
C9 C 0.4368(4) 0.8917(4) 0.5810(3) 0.0422(9) Uani 1 1 d . . . . .
H9 H 0.478731 0.985473 0.646191 0.051 Uiso 1 1 calc R U . . .
C19 C -0.1924(4) 0.3912(4) 0.2538(3) 0.0451(10) Uani 1 1 d . . . . .
H19A H -0.235116 0.466236 0.266340 0.054 Uiso 1 1 calc R U . . .
H19B H -0.247423 0.311835 0.289036 0.054 Uiso 1 1 calc R U . . .
C20 C -0.2219(4) 0.3181(4) 0.1180(3) 0.0421(10) Uani 1 1 d . . . . .
C1 C 0.6918(4) 0.8888(4) 0.6116(3) 0.0385(9) Uani 1 1 d . . . . .
H1A H 0.736863 0.984379 0.675092 0.046 Uiso 1 1 calc R U . . .
C12 C 1.1917(4) 1.1119(4) 0.7467(4) 0.0468(10) Uani 1 1 d . . . . .
H12A H 1.246224 1.192191 0.712093 0.056 Uiso 1 1 calc R U . . .
H12B H 1.236086 1.038283 0.734105 0.056 Uiso 1 1 calc R U . . .
N4 N -0.2802(5) 0.1810(6) -0.1343(4) 0.0811(14) Uani 1 1 d . . . . .
N2 N 1.2896(6) 1.3249(5) 1.1365(4) 0.0813(14) Uani 1 1 d . . . . .
C13 C 1.2217(4) 1.1847(4) 0.8834(4) 0.0442(10) Uani 1 1 d . . . . .
C21 C -0.1902(5) 0.4022(5) 0.0416(4) 0.0612(12) Uani 1 1 d . . . . .
H21 H -0.146201 0.510280 0.073499 0.073 Uiso 1 1 calc R U . . .
C17 C 1.1091(5) 1.1688(5) 0.9425(4) 0.0649(13) Uani 1 1 d . . . . .
H17 H 1.003660 1.109246 0.897685 0.078 Uiso 1 1 calc R U . . .
C22 C -0.2219(6) 0.3312(6) -0.0824(4) 0.0776(15) Uani 1 1 d . . . . .
H22 H -0.200779 0.393199 -0.133789 0.093 Uiso 1 1 calc R U . . .
C23 C -0.3096(6) 0.1002(6) -0.0595(5) 0.0797(16) Uani 1 1 d . . . . .
H23 H -0.352148 -0.007527 -0.093920 0.096 Uiso 1 1 calc R U . . .
C16 C 1.1479(6) 1.2390(6) 1.0672(5) 0.0782(16) Uani 1 1 d . . . . .
H16 H 1.066446 1.224046 1.105723 0.094 Uiso 1 1 calc R U . . .
C24 C -0.2831(6) 0.1611(5) 0.0657(4) 0.0674(13) Uani 1 1 d . . . . .
H24 H -0.306363 0.096546 0.114941 0.081 Uiso 1 1 calc R U . . .
C14 C 1.3714(5) 1.2744(6) 0.9532(4) 0.0802(17) Uani 1 1 d . . . . .
H14 H 1.454738 1.290594 0.916746 0.096 Uiso 1 1 calc R U . . .
C15 C 1.3986(7) 1.3409(7) 1.0779(5) 0.096(2) Uani 1 1 d . . . . .
H15 H 1.502823 1.402501 1.124892 0.115 Uiso 1 1 calc R U . . .

loop_
_atom_site_aniso_label
_atom_site_aniso_U_11
_atom_site_aniso_U_22
_atom_site_aniso_U_33
_atom_site_aniso_U_23
_atom_site_aniso_U_13
_atom_site_aniso_U_12
O2 0.0461(17) 0.0407(16) 0.076(2) 0.0183(14) 0.0062(15) 0.0226(14)
O1 0.0472(17) 0.0400(15) 0.0697(19) 0.0197(13) 0.0078(14) 0.0236(14)
N1 0.0407(18) 0.0321(17) 0.0488(18) 0.0084(14) -0.0012(15) 0.0152(15)
N3 0.0385(18) 0.0332(17) 0.0454(18) 0.0083(13) -0.0016(14) 0.0120(14)
C11 0.043(2) 0.036(2) 0.040(2) 0.0122(15) 0.0121(17) 0.0213(18)
C18 0.040(2) 0.040(2) 0.0371(19) 0.0135(15) 0.0106(16) 0.0210(18)
C7 0.038(2) 0.0321(18) 0.0399(19) 0.0132(15) 0.0098(16) 0.0150(16)
C5 0.037(2) 0.0299(18) 0.0352(18) 0.0089(15) 0.0086(15) 0.0131(16)
C3 0.041(2) 0.0356(19) 0.043(2) 0.0078(16) 0.0108(17) 0.0188(17)
C10 0.037(2) 0.0316(18) 0.0373(19) 0.0076(15) 0.0079(16) 0.0120(16)
C2 0.038(2) 0.0320(18) 0.0403(19) 0.0136(15) 0.0082(16) 0.0133(16)
C8 0.040(2) 0.0341(19) 0.046(2) 0.0079(16) 0.0104(17) 0.0189(17)
C4 0.046(2) 0.0336(19) 0.040(2) 0.0035(16) 0.0084(17) 0.0167(18)
C6 0.043(2) 0.0311(19) 0.0354(19) 0.0053(15) 0.0050(16) 0.0160(17)
C9 0.046(2) 0.0330(19) 0.042(2) 0.0021(16) 0.0086(17) 0.0185(18)
C19 0.036(2) 0.044(2) 0.044(2) 0.0102(17) 0.0055(17) 0.0113(18)
C20 0.0288(19) 0.038(2) 0.048(2) 0.0051(17) 0.0020(16) 0.0117(17)
C1 0.042(2) 0.0283(18) 0.039(2) 0.0051(15) 0.0072(16) 0.0138(17)
C12 0.039(2) 0.042(2) 0.049(2) 0.0105(17) 0.0030(18) 0.0139(18)
N4 0.080(3) 0.080(3) 0.056(3) -0.004(2) 0.011(2) 0.026(3)
N2 0.080(3) 0.084(3) 0.056(2) -0.005(2) 0.006(2) 0.032(3)
C13 0.041(2) 0.0330(19) 0.051(2) 0.0091(17) 0.0033(18) 0.0148(18)
C21 0.065(3) 0.047(2) 0.058(3) 0.014(2) 0.011(2) 0.015(2)
C17 0.050(3) 0.065(3) 0.060(3) 0.007(2) 0.013(2) 0.015(2)
C22 0.084(4) 0.082(4) 0.053(3) 0.020(3) 0.019(3) 0.024(3)
C23 0.079(4) 0.054(3) 0.073(3) -0.005(3) -0.003(3) 0.019(3)
C16 0.072(4) 0.083(4) 0.069(3) 0.011(3) 0.023(3) 0.029(3)
C24 0.074(3) 0.045(3) 0.064(3) 0.010(2) 0.002(2) 0.018(2)
C14 0.046(3) 0.090(4) 0.071(3) -0.008(3) 0.003(2) 0.021(3)
C15 0.061(3) 0.110(5) 0.070(4) -0.018(3) -0.010(3) 0.029(3)

loop_
_atom_type_symbol
_atom_type_description
_atom_type_scat_dispersion_real
_atom_type_scat_dispersion_imag
_atom_type_scat_source
C C 0.0033 0.0016 'International Tables Vol C Tables 4.2.6.8 and 6.1.1.4'
H H 0.0000 0.0000 'International Tables Vol C Tables 4.2.6.8 and 6.1.1.4'
N N 0.0061 0.0033 'International Tables Vol C Tables 4.2.6.8 and 6.1.1.4'
O O 0.0106 0.0060 'International Tables Vol C Tables 4.2.6.8 and 6.1.1.4'

loop_
_geom_angle_atom_site_label_1
_geom_angle_atom_site_label_2
_geom_angle_atom_site_label_3
_geom_angle
_geom_angle_site_symmetry_1
_geom_angle_site_symmetry_3
_geom_angle_publ_flag
C11 N1 H1 118.7 . . ?
C11 N1 C12 122.6(3) . . ?
C12 N1 H1 118.7 . . ?
C18 N3 H3 119.0 . . ?
C18 N3 C19 122.1(3) . . ?
C19 N3 H3 119.0 . . ?
O1 C11 N1 122.2(3) . . ?
O1 C11 C2 121.2(3) . . ?
N1 C11 C2 116.5(3) . . ?
O2 C18 N3 122.4(3) . . ?
O2 C18 C7 121.1(3) . . ?
N3 C18 C7 116.6(3) . . ?
C8 C7 C18 117.6(3) . . ?
C6 C7 C18 122.2(3) . . ?
C6 C7 C8 120.1(3) . . ?
C4 C5 C10 119.0(3) . . ?
C4 C5 C6 122.0(3) . . ?
C6 C5 C10 119.0(3) . . ?
C2 C3 H3A 119.5 . . ?
C4 C3 H3A 119.5 . . ?
C4 C3 C2 120.9(3) . . ?
C9 C10 C5 118.8(3) . . ?
C1 C10 C5 118.7(3) . . ?
C1 C10 C9 122.5(3) . . ?
C3 C2 C11 118.2(3) . . ?
C1 C2 C11 122.4(3) . . ?
C1 C2 C3 119.4(3) . . ?
C7 C8 H8 119.9 . . ?
C9 C8 C7 120.2(3) . . ?
C9 C8 H8 119.9 . . ?
C5 C4 H4 119.6 . . ?
C3 C4 C5 120.7(3) . . ?
C3 C4 H4 119.6 . . ?
C7 C6 C5 120.7(3) . . ?
C7 C6 H6 119.7 . . ?
C5 C6 H6 119.7 . . ?
C10 C9 H9 119.4 . . ?
C8 C9 C10 121.1(3) . . ?
C8 C9 H9 119.4 . . ?
N3 C19 H19A 109.0 . . ?
N3 C19 H19B 109.0 . . ?
N3 C19 C20 112.8(3) . . ?
H19A C19 H19B 107.8 . . ?
C20 C19 H19A 109.0 . . ?
C20 C19 H19B 109.0 . . ?
C21 C20 C19 121.7(4) . . ?
C21 C20 C24 116.9(4) . . ?
C24 C20 C19 121.3(4) . . ?
C10 C1 H1A 119.4 . . ?
C2 C1 C10 121.3(3) . . ?
C2 C1 H1A 119.4 . . ?
N1 C12 H12A 108.7 . . ?
N1 C12 H12B 108.7 . . ?
N1 C12 C13 114.3(3) . . ?
H12A C12 H12B 107.6 . . ?
C13 C12 H12A 108.7 . . ?
C13 C12 H12B 108.7 . . ?
C23 N4 C22 115.7(4) . . ?
C16 N2 C15 115.1(4) . . ?
C17 C13 C12 124.2(4) . . ?
C17 C13 C14 117.0(4) . . ?
C14 C13 C12 118.8(4) . . ?
C20 C21 H21 119.9 . . ?
C20 C21 C22 120.1(4) . . ?
C22 C21 H21 119.9 . . ?
C13 C17 H17 120.0 . . ?
C13 C17 C16 120.0(4) . . ?
C16 C17 H17 120.0 . . ?
N4 C22 C21 123.8(5) . . ?
N4 C22 H22 118.1 . . ?
C21 C22 H22 118.1 . . ?
N4 C23 H23 117.7 . . ?
N4 C23 C24 124.6(5) . . ?
C24 C23 H23 117.7 . . ?
N2 C16 C17 124.5(5) . . ?
N2 C16 H16 117.7 . . ?
C17 C16 H16 117.7 . . ?
C20 C24 H24 120.6 . . ?
C23 C24 C20 118.8(5) . . ?
C23 C24 H24 120.6 . . ?
C13 C14 H14 120.7 . . ?
C13 C14 C15 118.7(5) . . ?
C15 C14 H14 120.7 . . ?
N2 C15 C14 124.8(5) . . ?
N2 C15 H15 117.6 . . ?
C14 C15 H15 117.6 . . ?

loop_
_geom_bond_atom_site_label_1
_geom_bond_atom_site_label_2
_geom_bond_distance
_geom_bond_site_symmetry_2
_geom_bond_publ_flag
O2 C18 1.229(4) . ?
O1 C11 1.226(4) . ?
N1 H1 0.8800 . ?
N1 C11 1.339(5) . ?
N1 C12 1.438(5) . ?
N3 H3 0.8800 . ?
N3 C18 1.339(5) . ?
N3 C19 1.457(4) . ?
C11 C2 1.495(5) . ?
C18 C7 1.497(5) . ?
C7 C8 1.420(5) . ?
C7 C6 1.371(5) . ?
C5 C10 1.427(5) . ?
C5 C4 1.415(5) . ?
C5 C6 1.418(5) . ?
C3 H3A 0.9500 . ?
C3 C2 1.417(5) . ?
C3 C4 1.362(5) . ?
C10 C9 1.414(5) . ?
C10 C1 1.413(5) . ?
C2 C1 1.374(5) . ?
C8 H8 0.9500 . ?
C8 C9 1.365(5) . ?
C4 H4 0.9500 . ?
C6 H6 0.9500 . ?
C9 H9 0.9500 . ?
C19 H19A 0.9900 . ?
C19 H19B 0.9900 . ?
C19 C20 1.509(5) . ?
C20 C21 1.356(6) . ?
C20 C24 1.388(5) . ?
C1 H1A 0.9500 . ?
C12 H12A 0.9900 . ?
C12 H12B 0.9900 . ?
C12 C13 1.518(5) . ?
N4 C22 1.330(7) . ?
N4 C23 1.316(7) . ?
N2 C16 1.311(7) . ?
N2 C15 1.327(7) . ?
C13 C17 1.361(6) . ?
C13 C14 1.373(6) . ?
C21 H21 0.9500 . ?
C21 C22 1.379(6) . ?
C17 H17 0.9500 . ?
C17 C16 1.378(6) . ?
C22 H22 0.9500 . ?
C23 H23 0.9500 . ?
C23 C24 1.383(7) . ?
C16 H16 0.9500 . ?
C24 H24 0.9500 . ?
C14 H14 0.9500 . ?
C14 C15 1.384(7) . ?
C15 H15 0.9500 . ?

loop_
_geom_torsion_atom_site_label_1
_geom_torsion_atom_site_label_2
_geom_torsion_atom_site_label_3
_geom_torsion_atom_site_label_4
_geom_torsion
_geom_torsion_site_symmetry_1
_geom_torsion_site_symmetry_2
_geom_torsion_site_symmetry_3
_geom_torsion_site_symmetry_4
_geom_torsion_publ_flag
O2 C18 C7 C8 33.1(5) . . . . ?
O2 C18 C7 C6 -143.5(4) . . . . ?
O1 C11 C2 C3 -37.0(5) . . . . ?
O1 C11 C2 C1 140.6(4) . . . . ?
N1 C11 C2 C3 142.7(4) . . . . ?
N1 C11 C2 C1 -39.6(5) . . . . ?
N1 C12 C13 C17 5.5(6) . . . . ?
N1 C12 C13 C14 -173.6(4) . . . . ?
N3 C18 C7 C8 -145.9(4) . . . . ?
N3 C18 C7 C6 37.5(5) . . . . ?
N3 C19 C20 C21 -73.6(5) . . . . ?
N3 C19 C20 C24 106.6(4) . . . . ?
C11 N1 C12 C13 -99.5(4) . . . . ?
C11 C2 C1 C10 -177.2(3) . . . . ?
C18 N3 C19 C20 103.8(4) . . . . ?
C18 C7 C8 C9 -178.7(3) . . . . ?
C18 C7 C6 C5 176.8(3) . . . . ?
C7 C8 C9 C10 2.2(6) . . . . ?
C5 C10 C9 C8 -0.6(6) . . . . ?
C5 C10 C1 C2 -1.7(6) . . . . ?
C3 C2 C1 C10 0.4(6) . . . . ?
C10 C5 C4 C3 0.1(6) . . . . ?
C10 C5 C6 C7 1.3(5) . . . . ?
C2 C3 C4 C5 -1.4(6) . . . . ?
C8 C7 C6 C5 0.3(5) . . . . ?
C4 C5 C10 C9 -179.7(3) . . . . ?
C4 C5 C10 C1 1.4(5) . . . . ?
C4 C5 C6 C7 179.8(3) . . . . ?
C4 C3 C2 C11 178.9(3) . . . . ?
C4 C3 C2 C1 1.2(6) . . . . ?
C6 C7 C8 C9 -2.0(6) . . . . ?
C6 C5 C10 C9 -1.2(5) . . . . ?
C6 C5 C10 C1 179.9(3) . . . . ?
C6 C5 C4 C3 -178.4(3) . . . . ?
C9 C10 C1 C2 179.5(3) . . . . ?
C19 N3 C18 O2 0.4(5) . . . . ?
C19 N3 C18 C7 179.3(3) . . . . ?
C19 C20 C21 C22 -178.6(4) . . . . ?
C19 C20 C24 C23 179.1(4) . . . . ?
C20 C21 C22 N4 -1.6(8) . . . . ?
C1 C10 C9 C8 178.2(3) . . . . ?
C12 N1 C11 O1 -1.5(6) . . . . ?
C12 N1 C11 C2 178.7(3) . . . . ?
C12 C13 C17 C16 179.7(4) . . . . ?
C12 C13 C14 C15 179.9(5) . . . . ?
N4 C23 C24 C20 0.4(9) . . . . ?
C13 C17 C16 N2 1.0(9) . . . . ?
C13 C14 C15 N2 -0.1(10) . . . . ?
C21 C20 C24 C23 -0.7(7) . . . . ?
C17 C13 C14 C15 0.7(8) . . . . ?
C22 N4 C23 C24 -0.5(9) . . . . ?
C23 N4 C22 C21 1.1(8) . . . . ?
C16 N2 C15 C14 -0.1(10) . . . . ?
C24 C20 C21 C22 1.3(7) . . . . ?
C14 C13 C17 C16 -1.1(7) . . . . ?
C15 N2 C16 C17 -0.4(9) . . . . ?
